data_7055245
loop_
_publ_author_name
'Ji, Xiangdong'
'Yao, Wei'
'Luo, Xuyang'
'Gao, Wei'
'Mu, Ying'

_publ_section_title
;
 Synthesis of Ti, Zr, and Hf complexes with a new tetra-azane ligand by
 one-pot HCl-elimination and their properties as catalysts for production
 of UHMWPE
;
_journal_issue 3
_journal_name_full 'New J. Chem.'
_journal_page_first 2071
_journal_paper_doi 10.1039/C5NJ02151K
_journal_volume 40
_journal_year 2016
_chemical_formula_sum 'C44.5 H49 Cl3 N4 Zr'
_chemical_formula_weight 837.45
_chemical_name_systematic
; 
 ? 
;
_space_group_IT_number 2
_symmetry_cell_setting triclinic
_symmetry_space_group_name_Hall '-P 1'
_symmetry_space_group_name_H-M 'P -1'
_atom_sites_solution_hydrogens geom
_atom_sites_solution_primary direct
_atom_sites_solution_secondary difmap
_audit_creation_method SHELXL-97
_audit_update_record
;
2015-12-01 deposited with the CCDC.
2015-12-16 downloaded from the CCDC.
;
_cell_angle_alpha 100.183(2)
_cell_angle_beta 103.090(2)
_cell_angle_gamma 104.971(2)
_cell_formula_units_Z 2
_cell_length_a 10.8808(13)
_cell_length_b 11.2260(13)
_cell_length_c 19.417(2)
_cell_measurement_reflns_used 1549
_cell_measurement_temperature 185(2)
_cell_measurement_theta_max 21.33
_cell_measurement_theta_min 2.22
_cell_volume 2160.8(4)
_computing_cell_refinement 'Bruker SMART'
_computing_data_collection 'Bruker SMART'
_computing_data_reduction 'Bruker SAINT'
_computing_molecular_graphics 'Bruker SHELXTL'
_computing_publication_material 'Bruker SHELXTL'
_computing_structure_refinement 'Bruker SHELXTL'
_computing_structure_solution 'Bruker SHELXTL'
_diffrn_ambient_temperature 185(2)
_diffrn_measured_fraction_theta_full 0.971
_diffrn_measured_fraction_theta_max 0.971
_diffrn_measurement_device_type 'CCD area detector'
_diffrn_measurement_method 'phi and omega scans'
_diffrn_radiation_monochromator graphite
_diffrn_radiation_source 'fine-focus sealed tube'
_diffrn_radiation_type MoK\a
_diffrn_radiation_wavelength 0.71073
_diffrn_reflns_av_R_equivalents 0.0430
_diffrn_reflns_av_unetI/netI 0.1158
_diffrn_reflns_limit_h_max 13
_diffrn_reflns_limit_h_min -13
_diffrn_reflns_limit_k_max 13
_diffrn_reflns_limit_k_min -13
_diffrn_reflns_limit_l_max 10
_diffrn_reflns_limit_l_min -23
_diffrn_reflns_number 11353
_diffrn_reflns_theta_full 26.01
_diffrn_reflns_theta_max 26.01
_diffrn_reflns_theta_min 1.98
_exptl_absorpt_coefficient_mu 0.474
_exptl_absorpt_correction_T_max 0.8947
_exptl_absorpt_correction_T_min 0.8826
_exptl_absorpt_correction_type multi-scan
_exptl_crystal_colour red
_exptl_crystal_density_diffrn 1.287
_exptl_crystal_density_method 'not measured'
_exptl_crystal_description block
_exptl_crystal_F_000 870
_exptl_crystal_size_max 0.27
_exptl_crystal_size_mid 0.25
_exptl_crystal_size_min 0.24
_refine_diff_density_max 1.517
_refine_diff_density_min -1.564
_refine_diff_density_rms 0.144
_refine_ls_extinction_method none
_refine_ls_goodness_of_fit_ref 1.070
_refine_ls_hydrogen_treatment constr
_refine_ls_matrix_type full
_refine_ls_number_parameters 476
_refine_ls_number_reflns 8262
_refine_ls_number_restraints 1
_refine_ls_restrained_S_all 1.070
_refine_ls_R_factor_all 0.1317
_refine_ls_R_factor_gt 0.0844
_refine_ls_shift/su_max 0.000
_refine_ls_shift/su_mean 0.000
_refine_ls_structure_factor_coef Fsqd
_refine_ls_weighting_details 'calc w=1/[\s^2^(Fo^2^)+(0.1246P)^2^+0.0000P] where P=(Fo^2^+2Fc^2^)/3'
_refine_ls_weighting_scheme calc
_refine_ls_wR_factor_gt 0.2013
_refine_ls_wR_factor_ref 0.2403
_reflns_number_gt 5494
_reflns_number_total 8262
_reflns_threshold_expression >2sigma(I)
_cod_data_source_file c5nj02151k2.cif
_cod_data_source_block Complex_1b
_cod_depositor_comments
;
The following automatic conversions were performed:

'_symmetry_cell_setting' value 'Triclinic' changed to 'triclinic'
according to
/usr/data/users/saulius/crontab/automatic-downloads/rss-feeds/RSC/lib/dictionaries/cif_core.dic
dictionary named 'cif_core.dic' version 2.4.2 from 2011-04-26.

'_exptl_absorpt_correction_type' value 'Multi-scan' changed to
'multi-scan' according to
/usr/data/users/saulius/crontab/automatic-downloads/rss-feeds/RSC/lib/dictionaries/cif_core.dic
dictionary named 'cif_core.dic' version 2.4.2 from 2011-04-26.

Automatic conversion script
Id: cif_fix_values 4268 2015-11-12 08:31:59Z antanas 

 Adding full bibliography for 7055242--7055246.cif.
;
_cod_original_sg_symbol_H-M P-1
_cod_original_formula_sum 'C44.50 H49 Cl3 N4 Zr'
_cod_database_code 7055245

loop_
_symmetry_equiv_pos_as_xyz
'x, y, z'
'-x, -y, -z'

loop_
_atom_site_label
_atom_site_type_symbol
_atom_site_fract_x
_atom_site_fract_y
_atom_site_fract_z
_atom_site_U_iso_or_equiv
_atom_site_adp_type
_atom_site_occupancy
_atom_site_symmetry_multiplicity
_atom_site_calc_flag
_atom_site_refinement_flags
C1 C 0.8358(7) 0.9723(7) 0.8342(4) 0.0322(16) Uani 1 1 d .
C2 C 0.9545(8) 1.0548(8) 0.8842(4) 0.0414(19) Uani 1 1 d .
H2 H 0.9520 1.1216 0.9209 0.050 Uiso 1 1 calc R
C3 C 1.0753(8) 1.0397(8) 0.8804(5) 0.048(2) Uani 1 1 d .
H3 H 1.1555 1.0959 0.9144 0.058 Uiso 1 1 calc R
C4 C 1.0786(7) 0.9427(8) 0.8272(4) 0.044(2) Uani 1 1 d .
H4 H 1.1612 0.9304 0.8256 0.053 Uiso 1 1 calc R
C5 C 0.9638(7) 0.8635(8) 0.7764(4) 0.0373(18) Uani 1 1 d .
H5 H 0.9676 0.7956 0.7409 0.045 Uiso 1 1 calc R
C6 C 0.8417(7) 0.8815(7) 0.7762(4) 0.0290(15) Uani 1 1 d .
C7 C 0.7106(6) 0.7242(6) 0.6625(4) 0.0236(14) Uani 1 1 d .
C8 C 0.7938(7) 0.7547(7) 0.6188(4) 0.0302(16) Uani 1 1 d .
H8 H 0.8550 0.8380 0.6310 0.036 Uiso 1 1 calc R
C9 C 0.7891(8) 0.6661(8) 0.5582(4) 0.0400(19) Uani 1 1 d .
H9 H 0.8461 0.6892 0.5290 0.048 Uiso 1 1 calc R
C10 C 0.7016(8) 0.5438(8) 0.5399(4) 0.042(2) Uani 1 1 d .
H10 H 0.6994 0.4823 0.4988 0.051 Uiso 1 1 calc R
C11 C 0.6177(7) 0.5122(7) 0.5820(4) 0.0358(18) Uani 1 1 d .
H11 H 0.5577 0.4282 0.5691 0.043 Uiso 1 1 calc R
C12 C 0.6182(7) 0.6004(6) 0.6432(4) 0.0291(15) Uani 1 1 d .
C13 C 0.5311(7) 0.5582(6) 0.6855(4) 0.0301(16) Uani 1 1 d .
H13 H 0.4961 0.4689 0.6792 0.036 Uiso 1 1 calc R
C14 C 0.6831(7) 1.0568(7) 0.8881(4) 0.0311(16) Uani 1 1 d .
C15 C 0.7370(9) 1.0641(8) 0.9615(4) 0.047(2) Uani 1 1 d .
H15 H 0.7942 1.0156 0.9748 0.056 Uiso 1 1 calc R
C16 C 0.7087(9) 1.1400(9) 1.0144(4) 0.054(2) Uani 1 1 d .
H16 H 0.7471 1.1446 1.0642 0.064 Uiso 1 1 calc R
C17 C 0.6245(10) 1.2110(9) 0.9967(5) 0.062(3) Uani 1 1 d .
H17 H 0.6027 1.2609 1.0342 0.074 Uiso 1 1 calc R
C18 C 0.5736(9) 1.2091(8) 0.9260(4) 0.043(2) Uani 1 1 d .
H18 H 0.5198 1.2613 0.9143 0.052 Uiso 1 1 calc R
C19 C 0.5994(7) 1.1312(6) 0.8700(4) 0.0290(15) Uani 1 1 d .
C20 C 0.5492(7) 1.1373(7) 0.7956(4) 0.0326(17) Uani 1 1 d .
H20 H 0.5259 1.2113 0.7892 0.039 Uiso 1 1 calc R
C21 C 0.4244(7) 0.5660(6) 0.7764(4) 0.0300(16) Uani 1 1 d .
C22 C 0.2853(8) 0.5204(7) 0.7542(4) 0.0352(17) Uani 1 1 d .
C23 C 0.2264(9) 0.4566(7) 0.7992(5) 0.048(2) Uani 1 1 d .
H23 H 0.1324 0.4226 0.7854 0.058 Uiso 1 1 calc R
C24 C 0.2981(10) 0.4407(8) 0.8624(5) 0.056(2) Uani 1 1 d .
H24 H 0.2542 0.3950 0.8913 0.067 Uiso 1 1 calc R
C25 C 0.4347(10) 0.4913(7) 0.8841(4) 0.046(2) Uani 1 1 d .
H25 H 0.4840 0.4806 0.9284 0.055 Uiso 1 1 calc R
C26 C 0.5015(8) 0.5574(7) 0.8428(4) 0.0382(18) Uani 1 1 d .
C27 C 0.2035(7) 0.5390(7) 0.6857(4) 0.0380(18) Uani 1 1 d .
H27 H 0.2637 0.6063 0.6704 0.046 Uiso 1 1 calc R
C28 C 0.1529(10) 0.4177(9) 0.6222(5) 0.061(3) Uani 1 1 d .
H28A H 0.2283 0.3904 0.6144 0.091 Uiso 1 1 calc R
H28B H 0.1072 0.4360 0.5776 0.091 Uiso 1 1 calc R
H28C H 0.0911 0.3498 0.6344 0.091 Uiso 1 1 calc R
C29 C 0.0892(9) 0.5863(9) 0.6967(6) 0.065(3) Uani 1 1 d .
H29A H 0.0200 0.5173 0.7032 0.098 Uiso 1 1 calc R
H29B H 0.0525 0.6145 0.6538 0.098 Uiso 1 1 calc R
H29C H 0.1212 0.6578 0.7401 0.098 Uiso 1 1 calc R
C30 C 0.6498(9) 0.6182(8) 0.8675(4) 0.048(2) Uani 1 1 d .
H30 H 0.6708 0.6836 0.8394 0.057 Uiso 1 1 calc R
C31 C 0.6996(11) 0.6877(11) 0.9476(5) 0.083(4) Uani 1 1 d .
H31A H 0.6485 0.7455 0.9576 0.124 Uiso 1 1 calc R
H31B H 0.7937 0.7368 0.9597 0.124 Uiso 1 1 calc R
H31C H 0.6890 0.6258 0.9773 0.124 Uiso 1 1 calc R
C32 C 0.7219(11) 0.5240(11) 0.8499(7) 0.088(4) Uani 1 1 d .
H32A H 0.7068 0.4601 0.8782 0.132 Uiso 1 1 calc R
H32B H 0.8172 0.5687 0.8625 0.132 Uiso 1 1 calc R
H32C H 0.6884 0.4818 0.7977 0.132 Uiso 1 1 calc R
C33 C 0.4971(7) 1.0928(6) 0.6700(4) 0.0276(15) Uani 1 1 d .
C34 C 0.3651(7) 1.0861(6) 0.6390(4) 0.0322(16) Uani 1 1 d .
C35 C 0.3376(8) 1.1258(7) 0.5746(4) 0.0368(18) Uani 1 1 d .
H35 H 0.2501 1.1261 0.5533 0.044 Uiso 1 1 calc R
C36 C 0.4369(7) 1.1655(7) 0.5407(4) 0.0381(18) Uani 1 1 d .
H36 H 0.4160 1.1901 0.4962 0.046 Uiso 1 1 calc R
C37 C 0.5648(7) 1.1685(7) 0.5724(4) 0.0351(17) Uani 1 1 d .
H37 H 0.6317 1.1962 0.5495 0.042 Uiso 1 1 calc R
C38 C 0.5983(7) 1.1323(6) 0.6369(4) 0.0284(15) Uani 1 1 d .
C39 C 0.2565(7) 1.0325(8) 0.6709(5) 0.0401(19) Uani 1 1 d .
H39 H 0.2938 0.9935 0.7100 0.048 Uiso 1 1 calc R
C40 C 0.2083(9) 1.1365(9) 0.7061(6) 0.061(3) Uani 1 1 d .
H40A H 0.2826 1.2000 0.7446 0.092 Uiso 1 1 calc R
H40B H 0.1386 1.0992 0.7274 0.092 Uiso 1 1 calc R
H40C H 0.1726 1.1773 0.6691 0.092 Uiso 1 1 calc R
C41 C 0.1402(8) 0.9282(9) 0.6142(6) 0.066(3) Uani 1 1 d .
H41A H 0.0886 0.9670 0.5819 0.099 Uiso 1 1 calc R
H41B H 0.0831 0.8803 0.6389 0.099 Uiso 1 1 calc R
H41C H 0.1740 0.8705 0.5852 0.099 Uiso 1 1 calc R
C42 C 0.7388(7) 1.1339(7) 0.6711(4) 0.0376(18) Uani 1 1 d .
H42 H 0.7318 1.0619 0.6952 0.045 Uiso 1 1 calc R
C43 C 0.8157(8) 1.1128(9) 0.6158(5) 0.057(2) Uani 1 1 d .
H43A H 0.7638 1.0353 0.5773 0.085 Uiso 1 1 calc R
H43B H 0.9007 1.1036 0.6405 0.085 Uiso 1 1 calc R
H43C H 0.8322 1.1859 0.5943 0.085 Uiso 1 1 calc R
C44 C 0.8179(8) 1.2544(9) 0.7297(6) 0.065(3) Uani 1 1 d .
H44A H 0.8286 1.3274 0.7078 0.098 Uiso 1 1 calc R
H44B H 0.9054 1.2485 0.7525 0.098 Uiso 1 1 calc R
H44C H 0.7709 1.2656 0.7667 0.098 Uiso 1 1 calc R
Cl1 Cl 0.39222(19) 0.83967(17) 0.81669(11) 0.0391(5) Uani 1 1 d .
Cl2 Cl 0.42776(17) 0.79217(16) 0.61199(9) 0.0319(4) Uani 1 1 d .
N1 N 0.7055(6) 0.9749(5) 0.8317(3) 0.0297(13) Uani 1 1 d .
N2 N 0.7166(5) 0.8146(5) 0.7256(3) 0.0262(12) Uani 1 1 d .
N3 N 0.4960(5) 0.6316(5) 0.7317(3) 0.0246(12) Uani 1 1 d .
N4 N 0.5329(5) 1.0545(5) 0.7380(3) 0.0256(12) Uani 1 1 d .
Zr1 Zr 0.54295(6) 0.85123(6) 0.74193(3) 0.0214(2) Uani 1 1 d .
Cl3 Cl -0.0069(6) 0.4051(6) 0.9388(3) 0.183(2) Uiso 1 1 d D
C45 C 0.071(3) 0.5692(18) 0.9793(16) 0.120(10) Uiso 0.50 1 d PD
H45A H 0.0451 0.6211 0.9458 0.144 Uiso 0.50 1 calc PR
H45B H 0.1690 0.5901 0.9941 0.144 Uiso 0.50 1 calc PR

loop_
_atom_site_aniso_label
_atom_site_aniso_U_11
_atom_site_aniso_U_22
_atom_site_aniso_U_33
_atom_site_aniso_U_23
_atom_site_aniso_U_13
_atom_site_aniso_U_12
C1 0.037(4) 0.036(4) 0.029(4) 0.011(3) 0.010(3) 0.017(3)
C2 0.050(5) 0.047(5) 0.025(4) -0.001(4) 0.007(4) 0.020(4)
C3 0.039(4) 0.060(5) 0.040(5) -0.001(4) 0.003(4) 0.021(4)
C4 0.030(4) 0.063(5) 0.038(5) 0.005(4) 0.007(4) 0.021(4)
C5 0.040(4) 0.053(5) 0.028(4) 0.007(4) 0.015(3) 0.028(4)
C6 0.035(4) 0.032(4) 0.024(4) 0.006(3) 0.008(3) 0.017(3)
C7 0.028(3) 0.023(3) 0.027(4) 0.005(3) 0.015(3) 0.016(3)
C8 0.027(3) 0.031(4) 0.030(4) 0.004(3) 0.009(3) 0.007(3)
C9 0.042(4) 0.056(5) 0.030(4) 0.008(4) 0.017(4) 0.023(4)
C10 0.053(5) 0.049(5) 0.030(4) -0.003(4) 0.016(4) 0.028(4)
C11 0.038(4) 0.029(4) 0.036(4) -0.003(3) 0.008(4) 0.013(3)
C12 0.037(4) 0.028(4) 0.026(4) 0.002(3) 0.012(3) 0.016(3)
C13 0.040(4) 0.020(3) 0.032(4) 0.003(3) 0.013(3) 0.012(3)
C14 0.039(4) 0.033(4) 0.022(4) 0.002(3) 0.011(3) 0.012(3)
C15 0.063(6) 0.058(5) 0.032(5) 0.010(4) 0.021(4) 0.036(5)
C16 0.081(7) 0.069(6) 0.028(4) 0.007(4) 0.020(4) 0.051(5)
C17 0.095(8) 0.059(6) 0.043(6) -0.001(5) 0.039(5) 0.038(5)
C18 0.065(5) 0.048(5) 0.031(4) 0.009(4) 0.021(4) 0.034(4)
C19 0.038(4) 0.028(4) 0.022(4) 0.004(3) 0.009(3) 0.012(3)
C20 0.041(4) 0.027(4) 0.033(4) 0.013(3) 0.009(3) 0.014(3)
C21 0.043(4) 0.024(3) 0.031(4) 0.009(3) 0.018(3) 0.015(3)
C22 0.046(4) 0.028(4) 0.042(5) 0.006(3) 0.030(4) 0.016(3)
C23 0.060(5) 0.033(4) 0.056(6) 0.013(4) 0.035(5) 0.003(4)
C24 0.090(7) 0.043(5) 0.046(5) 0.027(4) 0.037(5) 0.015(5)
C25 0.084(7) 0.034(4) 0.027(4) 0.010(4) 0.021(4) 0.024(4)
C26 0.060(5) 0.028(4) 0.032(4) 0.006(3) 0.016(4) 0.021(4)
C27 0.040(4) 0.038(4) 0.050(5) 0.020(4) 0.027(4) 0.017(3)
C28 0.068(6) 0.067(6) 0.047(6) 0.017(5) 0.009(5) 0.025(5)
C29 0.051(5) 0.061(6) 0.085(8) 0.023(6) 0.015(5) 0.021(5)
C30 0.062(5) 0.043(5) 0.031(4) 0.010(4) -0.004(4) 0.019(4)
C31 0.093(8) 0.095(9) 0.046(6) -0.013(6) 0.005(6) 0.039(7)
C32 0.072(7) 0.079(8) 0.112(10) 0.004(7) 0.022(7) 0.040(6)
C33 0.041(4) 0.014(3) 0.027(4) 0.007(3) 0.013(3) 0.004(3)
C34 0.036(4) 0.023(4) 0.039(4) 0.010(3) 0.012(3) 0.010(3)
C35 0.039(4) 0.042(4) 0.037(4) 0.021(4) 0.010(4) 0.019(3)
C36 0.047(4) 0.033(4) 0.033(4) 0.016(3) 0.000(4) 0.014(3)
C37 0.045(4) 0.032(4) 0.031(4) 0.016(3) 0.018(4) 0.007(3)
C38 0.036(4) 0.017(3) 0.035(4) 0.011(3) 0.012(3) 0.007(3)
C39 0.034(4) 0.051(5) 0.050(5) 0.025(4) 0.020(4) 0.022(4)
C40 0.060(6) 0.074(7) 0.079(7) 0.031(6) 0.043(5) 0.041(5)
C41 0.038(5) 0.061(6) 0.095(8) 0.020(6) 0.021(5) 0.006(4)
C42 0.027(4) 0.040(4) 0.040(5) 0.006(4) 0.006(3) 0.007(3)
C43 0.043(5) 0.067(6) 0.054(6) 0.011(5) 0.013(4) 0.008(4)
C44 0.037(5) 0.069(6) 0.064(7) -0.013(5) 0.005(5) 0.000(4)
Cl1 0.0545(12) 0.0346(10) 0.0452(11) 0.0145(9) 0.0361(10) 0.0203(9)
Cl2 0.0404(10) 0.0294(9) 0.0278(9) 0.0074(7) 0.0112(8) 0.0127(7)
N1 0.043(3) 0.031(3) 0.018(3) 0.007(3) 0.006(3) 0.020(3)
N2 0.032(3) 0.023(3) 0.027(3) 0.003(2) 0.012(3) 0.014(2)
N3 0.028(3) 0.021(3) 0.025(3) 0.002(2) 0.009(2) 0.010(2)
N4 0.028(3) 0.027(3) 0.025(3) 0.007(3) 0.009(3) 0.011(2)
Zr1 0.0270(3) 0.0219(3) 0.0213(4) 0.0067(3) 0.0124(3) 0.0123(3)

loop_
_atom_type_symbol
_atom_type_description
_atom_type_scat_dispersion_real
_atom_type_scat_dispersion_imag
_atom_type_scat_source
C C 0.0033 0.0016 'International Tables Vol C Tables 4.2.6.8 and 6.1.1.4'
H H 0.0000 0.0000 'International Tables Vol C Tables 4.2.6.8 and 6.1.1.4'
N N 0.0061 0.0033 'International Tables Vol C Tables 4.2.6.8 and 6.1.1.4'
Cl Cl 0.1484 0.1585 'International Tables Vol C Tables 4.2.6.8 and 6.1.1.4'
Zr Zr -2.9673 0.5597 'International Tables Vol C Tables 4.2.6.8 and 6.1.1.4'

loop_
_geom_angle_atom_site_label_1
_geom_angle_atom_site_label_2
_geom_angle_atom_site_label_3
_geom_angle
_geom_angle_site_symmetry_1
_geom_angle_site_symmetry_3
C2 C1 C6 119.1(7) . .
C2 C1 N1 126.9(7) . .
C6 C1 N1 113.9(6) . .
C3 C2 C1 120.5(7) . .
C3 C2 H2 119.7 . .
C1 C2 H2 119.7 . .
C4 C3 C2 119.6(8) . .
C4 C3 H3 120.2 . .
C2 C3 H3 120.2 . .
C5 C4 C3 120.7(7) . .
C5 C4 H4 119.7 . .
C3 C4 H4 119.7 . .
C4 C5 C6 120.9(7) . .
C4 C5 H5 119.6 . .
C6 C5 H5 119.6 . .
C5 C6 C1 118.7(6) . .
C5 C6 N2 128.1(6) . .
C1 C6 N2 113.2(6) . .
C8 C7 C12 118.9(6) . .
C8 C7 N2 121.5(6) . .
C12 C7 N2 119.6(6) . .
C9 C8 C7 121.4(7) . .
C9 C8 H8 119.3 . .
C7 C8 H8 119.3 . .
C8 C9 C10 120.2(7) . .
C8 C9 H9 119.9 . .
C10 C9 H9 119.9 . .
C11 C10 C9 119.3(7) . .
C11 C10 H10 120.4 . .
C9 C10 H10 120.4 . .
C10 C11 C12 122.0(7) . .
C10 C11 H11 119.0 . .
C12 C11 H11 119.0 . .
C11 C12 C7 118.2(7) . .
C11 C12 C13 118.3(6) . .
C7 C12 C13 123.3(6) . .
N3 C13 C12 125.6(6) . .
N3 C13 H13 117.2 . .
C12 C13 H13 117.2 . .
C15 C14 N1 122.2(6) . .
C15 C14 C19 118.5(6) . .
N1 C14 C19 119.2(6) . .
C16 C15 C14 120.6(8) . .
C16 C15 H15 119.7 . .
C14 C15 H15 119.7 . .
C15 C16 C17 121.0(8) . .
C15 C16 H16 119.5 . .
C17 C16 H16 119.5 . .
C18 C17 C16 119.9(8) . .
C18 C17 H17 120.1 . .
C16 C17 H17 120.1 . .
C17 C18 C19 120.8(7) . .
C17 C18 H18 119.6 . .
C19 C18 H18 119.6 . .
C18 C19 C14 119.1(6) . .
C18 C19 C20 119.0(6) . .
C14 C19 C20 121.7(6) . .
N4 C20 C19 127.0(6) . .
N4 C20 H20 116.5 . .
C19 C20 H20 116.5 . .
C22 C21 C26 122.9(7) . .
C22 C21 N3 120.3(6) . .
C26 C21 N3 116.7(6) . .
C23 C22 C21 116.1(8) . .
C23 C22 C27 121.5(7) . .
C21 C22 C27 122.4(7) . .
C24 C23 C22 122.7(8) . .
C24 C23 H23 118.7 . .
C22 C23 H23 118.7 . .
C23 C24 C25 119.6(8) . .
C23 C24 H24 120.2 . .
C25 C24 H24 120.2 . .
C24 C25 C26 121.5(8) . .
C24 C25 H25 119.3 . .
C26 C25 H25 119.3 . .
C25 C26 C21 116.9(8) . .
C25 C26 C30 122.0(8) . .
C21 C26 C30 121.1(7) . .
C22 C27 C29 113.5(7) . .
C22 C27 C28 112.0(6) . .
C29 C27 C28 110.4(7) . .
C22 C27 H27 106.8 . .
C29 C27 H27 106.8 . .
C28 C27 H27 106.8 . .
C27 C28 H28A 109.5 . .
C27 C28 H28B 109.5 . .
H28A C28 H28B 109.5 . .
C27 C28 H28C 109.5 . .
H28A C28 H28C 109.5 . .
H28B C28 H28C 109.5 . .
C27 C29 H29A 109.5 . .
C27 C29 H29B 109.5 . .
H29A C29 H29B 109.5 . .
C27 C29 H29C 109.5 . .
H29A C29 H29C 109.5 . .
H29B C29 H29C 109.5 . .
C26 C30 C32 112.0(7) . .
C26 C30 C31 112.0(8) . .
C32 C30 C31 111.5(8) . .
C26 C30 H30 107.0 . .
C32 C30 H30 107.0 . .
C31 C30 H30 107.0 . .
C30 C31 H31A 109.5 . .
C30 C31 H31B 109.5 . .
H31A C31 H31B 109.5 . .
C30 C31 H31C 109.5 . .
H31A C31 H31C 109.5 . .
H31B C31 H31C 109.5 . .
C30 C32 H32A 109.5 . .
C30 C32 H32B 109.5 . .
H32A C32 H32B 109.5 . .
C30 C32 H32C 109.5 . .
H32A C32 H32C 109.5 . .
H32B C32 H32C 109.5 . .
C34 C33 C38 122.6(6) . .
C34 C33 N4 119.8(6) . .
C38 C33 N4 117.6(6) . .
C35 C34 C33 117.0(7) . .
C35 C34 C39 121.0(7) . .
C33 C34 C39 121.9(7) . .
C34 C35 C36 121.4(7) . .
C34 C35 H35 119.3 . .
C36 C35 H35 119.3 . .
C37 C36 C35 119.5(7) . .
C37 C36 H36 120.2 . .
C35 C36 H36 120.2 . .
C36 C37 C38 121.6(7) . .
C36 C37 H37 119.2 . .
C38 C37 H37 119.2 . .
C37 C38 C33 117.8(6) . .
C37 C38 C42 121.4(7) . .
C33 C38 C42 120.7(6) . .
C34 C39 C40 111.1(7) . .
C34 C39 C41 112.0(7) . .
C40 C39 C41 110.1(7) . .
C34 C39 H39 107.8 . .
C40 C39 H39 107.8 . .
C41 C39 H39 107.8 . .
C39 C40 H40A 109.5 . .
C39 C40 H40B 109.5 . .
H40A C40 H40B 109.5 . .
C39 C40 H40C 109.5 . .
H40A C40 H40C 109.5 . .
H40B C40 H40C 109.5 . .
C39 C41 H41A 109.5 . .
C39 C41 H41B 109.5 . .
H41A C41 H41B 109.5 . .
C39 C41 H41C 109.5 . .
H41A C41 H41C 109.5 . .
H41B C41 H41C 109.5 . .
C44 C42 C38 112.4(7) . .
C44 C42 C43 109.4(7) . .
C38 C42 C43 113.7(7) . .
C44 C42 H42 107.0 . .
C38 C42 H42 107.0 . .
C43 C42 H42 107.0 . .
C42 C43 H43A 109.5 . .
C42 C43 H43B 109.5 . .
H43A C43 H43B 109.5 . .
C42 C43 H43C 109.5 . .
H43A C43 H43C 109.5 . .
H43B C43 H43C 109.5 . .
C42 C44 H44A 109.5 . .
C42 C44 H44B 109.5 . .
H44A C44 H44B 109.5 . .
C42 C44 H44C 109.5 . .
H44A C44 H44C 109.5 . .
H44B C44 H44C 109.5 . .
C14 N1 C1 120.4(6) . .
C14 N1 Zr1 120.5(5) . .
C1 N1 Zr1 119.1(4) . .
C6 N2 C7 118.4(5) . .
C6 N2 Zr1 120.7(4) . .
C7 N2 Zr1 120.9(4) . .
C13 N3 C21 114.5(5) . .
C13 N3 Zr1 122.6(5) . .
C21 N3 Zr1 123.0(4) . .
C20 N4 C33 115.3(5) . .
C20 N4 Zr1 121.3(4) . .
C33 N4 Zr1 123.3(4) . .
N2 Zr1 N1 73.1(2) . .
N2 Zr1 N4 115.3(2) . .
N1 Zr1 N4 75.7(2) . .
N2 Zr1 N3 76.5(2) . .
N1 Zr1 N3 116.92(19) . .
N4 Zr1 N3 165.67(18) . .
N2 Zr1 Cl1 146.39(16) . .
N1 Zr1 Cl1 91.69(17) . .
N4 Zr1 Cl1 88.40(14) . .
N3 Zr1 Cl1 84.63(14) . .
N2 Zr1 Cl2 93.75(16) . .
N1 Zr1 Cl2 148.85(17) . .
N4 Zr1 Cl2 85.33(14) . .
N3 Zr1 Cl2 85.80(14) . .
Cl1 Zr1 Cl2 112.55(7) . .
C45 Cl3 C45 77.5(14) . 2_567
Cl3 C45 Cl3 102.5(14) . 2_567
Cl3 C45 H45A 111.3 . .
Cl3 C45 H45A 111.3 2_567 .
Cl3 C45 H45B 111.3 . .
Cl3 C45 H45B 111.3 2_567 .
H45A C45 H45B 109.2 . .

loop_
_geom_bond_atom_site_label_1
_geom_bond_atom_site_label_2
_geom_bond_distance
_geom_bond_site_symmetry_2
C1 C2 1.401(10) .
C1 C6 1.404(9) .
C1 N1 1.417(9) .
C2 C3 1.384(11) .
C2 H2 0.9500 .
C3 C4 1.377(11) .
C3 H3 0.9500 .
C4 C5 1.371(10) .
C4 H4 0.9500 .
C5 C6 1.394(9) .
C5 H5 0.9500 .
C6 N2 1.410(8) .
C7 C8 1.395(9) .
C7 C12 1.417(9) .
C7 N2 1.423(8) .
C8 C9 1.382(10) .
C8 H8 0.9500 .
C9 C10 1.385(11) .
C9 H9 0.9500 .
C10 C11 1.379(11) .
C10 H10 0.9500 .
C11 C12 1.404(9) .
C11 H11 0.9500 .
C12 C13 1.434(10) .
C13 N3 1.299(8) .
C13 H13 0.9500 .
C14 C15 1.391(10) .
C14 N1 1.409(8) .
C14 C19 1.416(10) .
C15 C16 1.359(10) .
C15 H15 0.9500 .
C16 C17 1.386(12) .
C16 H16 0.9500 .
C17 C18 1.353(12) .
C17 H17 0.9500 .
C18 C19 1.398(10) .
C18 H18 0.9500 .
C19 C20 1.444(9) .
C20 N4 1.265(8) .
C20 H20 0.9500 .
C21 C22 1.402(10) .
C21 C26 1.404(10) .
C21 N3 1.461(9) .
C22 C23 1.387(10) .
C22 C27 1.504(11) .
C23 C24 1.366(12) .
C23 H23 0.9500 .
C24 C25 1.380(12) .
C24 H24 0.9500 .
C25 C26 1.386(11) .
C25 H25 0.9500 .
C26 C30 1.505(11) .
C27 C29 1.515(11) .
C27 C28 1.545(12) .
C27 H27 1.0000 .
C28 H28A 0.9800 .
C28 H28B 0.9800 .
C28 H28C 0.9800 .
C29 H29A 0.9800 .
C29 H29B 0.9800 .
C29 H29C 0.9800 .
C30 C32 1.507(12) .
C30 C31 1.513(12) .
C30 H30 1.0000 .
C31 H31A 0.9800 .
C31 H31B 0.9800 .
C31 H31C 0.9800 .
C32 H32A 0.9800 .
C32 H32B 0.9800 .
C32 H32C 0.9800 .
C33 C34 1.402(10) .
C33 C38 1.411(9) .
C33 N4 1.462(8) .
C34 C35 1.396(10) .
C34 C39 1.496(10) .
C35 C36 1.407(11) .
C35 H35 0.9500 .
C36 C37 1.377(10) .
C36 H36 0.9500 .
C37 C38 1.384(10) .
C37 H37 0.9500 .
C38 C42 1.516(10) .
C39 C40 1.517(11) .
C39 C41 1.528(11) .
C39 H39 1.0000 .
C40 H40A 0.9800 .
C40 H40B 0.9800 .
C40 H40C 0.9800 .
C41 H41A 0.9800 .
C41 H41B 0.9800 .
C41 H41C 0.9800 .
C42 C44 1.508(11) .
C42 C43 1.525(11) .
C42 H42 1.0000 .
C43 H43A 0.9800 .
C43 H43B 0.9800 .
C43 H43C 0.9800 .
C44 H44A 0.9800 .
C44 H44B 0.9800 .
C44 H44C 0.9800 .
Cl1 Zr1 2.4184(18) .
Cl2 Zr1 2.4338(19) .
N1 Zr1 2.138(6) .
N2 Zr1 2.113(5) .
N3 Zr1 2.348(5) .
N4 Zr1 2.327(5) .
Cl3 C45 1.763(17) .
Cl3 C45 1.88(3) 2_567
C45 Cl3 1.88(3) 2_567
C45 H45A 0.9900 .
C45 H45B 0.9900 .
